data_2004729
loop_
_publ_author_name
'Baggio, R.'
'Garland, M. T.'
'Perec, M.'

_publ_section_title
;
 The Five-Coordinate Cadmium Halide Bis(diethyldithiocarbamate)
 Complexes [PPh~4~][Cd(S~2~CNEt~2~)~2~Cl] and
 [PPh~4~][Cd(S~2~CNEt~2~)~2~Br]
;
_journal_issue 4
_journal_name_full 'Acta Crystallographica Section C'
_journal_page_first 823
_journal_page_last 826
_journal_paper_doi 10.1107/S0108270195013941
_journal_volume 52
_journal_year 1996
_chemical_formula_iupac '(C24 H20 P)[Cd Br (C5 H10 N S2)2]'
_chemical_formula_moiety '[PPh~4~] + [Cd(S~2~CNEt~2~)~2~Br] -'
_chemical_formula_sum 'C34 H40 Br Cd N2 P S4'
_chemical_formula_weight 828.20
_space_group_IT_number 14
_symmetry_cell_setting monoclinic
_symmetry_space_group_name_Hall '-P 2ybc'
_symmetry_space_group_name_H-M 'P 1 21/c 1'
_audit_creation_method SHELXL
_cell_angle_alpha 90.00
_cell_angle_beta 93.87
_cell_angle_gamma 90.00
_cell_formula_units_Z 4
_cell_length_a 13.858(2)
_cell_length_b 14.159(3)
_cell_length_c 19.250(3)
_cell_measurement_reflns_used 25
_cell_measurement_temperature 293(2)
_cell_measurement_theta_max 12.5
_cell_measurement_theta_min 7.5
_cell_volume 3768.5(11)
_computing_cell_refinement 'P3/P4-PC Diffractometer Program'
_computing_data_collection 'P3/P4-PC Diffractometer Program (Siemens, 1991)'
_computing_data_reduction 'XDISK in SHELXTL/PC (Sheldrick, 1991)'
_computing_molecular_graphics 'XP in SHELXTL/PC'
_computing_publication_material 'CIFTAB (Sheldrick, 1993) and PARST (Nardelli, 1983)'
_computing_structure_refinement 'SHELXL93 (Sheldrick, 1993)'
_computing_structure_solution 'XS in SHELXTL/PC'
_diffrn_ambient_temperature 293(2)
_diffrn_measurement_device 'Siemens R3m'
_diffrn_measurement_method \w/2\q
_diffrn_radiation_monochromator graphite
_diffrn_radiation_source 'fine-focus sealed tube'
_diffrn_radiation_type MoK\a
_diffrn_radiation_wavelength 0.71073
_diffrn_reflns_av_R_equivalents 0.0397
_diffrn_reflns_av_sigmaI/netI 0.0625
_diffrn_reflns_limit_h_max 14
_diffrn_reflns_limit_h_min 0
_diffrn_reflns_limit_k_max 15
_diffrn_reflns_limit_k_min -1
_diffrn_reflns_limit_l_max 20
_diffrn_reflns_limit_l_min -20
_diffrn_reflns_number 5646
_diffrn_reflns_theta_max 22.55
_diffrn_reflns_theta_min 1.79
_diffrn_standards_decay_% 0.0
_diffrn_standards_interval_count 98
_diffrn_standards_number 2
_exptl_absorpt_coefficient_mu 1.929
_exptl_absorpt_correction_T_max 0.791
_exptl_absorpt_correction_T_min 0.677
_exptl_absorpt_correction_type 'Semi-empirical, \y scan (XEMP in SHELXL/PC; Sheldrick, 1991)'
_exptl_crystal_colour 'light yellow'
_exptl_crystal_density_diffrn 1.460
_exptl_crystal_description polyhedron
_exptl_crystal_F_000 1680
_exptl_crystal_size_max .22
_exptl_crystal_size_mid .18
_exptl_crystal_size_min .14
_refine_diff_density_max 0.533
_refine_diff_density_min -1.060
_refine_ls_extinction_method none
_refine_ls_goodness_of_fit_all 1.072
_refine_ls_goodness_of_fit_obs 1.129
_refine_ls_hydrogen_treatment 'H atoms riding, C---H 0.96 \%A'
_refine_ls_matrix_type full
_refine_ls_number_parameters 388
_refine_ls_number_reflns 4944
_refine_ls_number_restraints 0
_refine_ls_restrained_S_all 1.072
_refine_ls_restrained_S_obs 1.129
_refine_ls_R_factor_all 0.0963
_refine_ls_R_factor_obs 0.0567
_refine_ls_shift/esd_max -0.001
_refine_ls_shift/esd_mean 0.000
_refine_ls_structure_factor_coef Fsqd
_refine_ls_weighting_details 'w = 1/[\s^2^(Fo^2^)+(0.0594P)^2^+11.2259P] where P=(Fo^2^+2Fc^2^)/3'
_refine_ls_weighting_scheme calc
_refine_ls_wR_factor_all 0.1508
_refine_ls_wR_factor_obs 0.1282
_reflns_number_observed 3337
_reflns_number_total 4944
_reflns_observed_criterion >2sigma(I)
_cod_data_source_file fg1103.cif
_cod_data_source_block 2
_cod_depositor_comments
;
The following automatic conversions were performed:
'_symmetry_cell_setting' value 'Monoclinic' changed to 'monoclinic'
according to '/home/saulius/struct/CIF-dictionaries/cif_core.dic'
dictionary named 'cif_core.dic' version 2.4.1 from 2010-06-29.

Automatic conversion script
Id: cif_fix_enum 1527 2010-12-29 10:47:43Z saulius 

The following automatic conversions were performed:

'_symmetry_cell_setting' value 'Monoclinic' changed to 'monoclinic'
according to /home/saulius/struct/CIF-dictionaries/cif_core.dic
dictionary named 'cif_core.dic' version 2.4.1 from
2010-06-29.

'_geom_bond_publ_flag' value 'Y' changed to 'y'
according to /home/saulius/struct/CIF-dictionaries/cif_core.dic
dictionary named 'cif_core.dic' version 2.4.1 from 2010-06-29 (11
times).

'_geom_bond_publ_flag' value 'N' changed to 'n' according to
/home/saulius/struct/CIF-dictionaries/cif_core.dic dictionary named
'cif_core.dic' version 2.4.1 from 2010-06-29 (28
times).

'_geom_angle_publ_flag' value 'Y' changed to 'y' according
to /home/saulius/struct/CIF-dictionaries/cif_core.dic dictionary
named 'cif_core.dic' version 2.4.1 from 2010-06-29 (19
times).

'_geom_angle_publ_flag' value 'N' changed to 'n' according
to /home/saulius/struct/CIF-dictionaries/cif_core.dic dictionary
named 'cif_core.dic' version 2.4.1 from 2010-06-29 (38
times).

'_geom_torsion_publ_flag' value 'N' changed to 'n' according
to /home/saulius/struct/CIF-dictionaries/cif_core.dic dictionary
named 'cif_core.dic' version 2.4.1 from 2010-06-29 (96 times).

Automatic conversion script
Id: cif_fix_values 1715 2011-07-08 13:25:40Z adriana 

The following automatic conversions were performed:

'_refine_ls_weighting_scheme' value 'calc w =
1/[\s^2^(Fo^2^)+(0.0594P)^2^+11.2259P] where P=(Fo^2^+2Fc^2^)/3' was
changed to 'calc'. New tag '_refine_ls_weighting_details' was
created. The value of the new tag was set to 'w =
1/[\s^2^(Fo^2^)+(0.0594P)^2^+11.2259P] where P=(Fo^2^+2Fc^2^)/3'.

Automatic conversion script
Id: cif_fix_values 3143 2015-03-26 13:38:13Z robertas 
;
_cod_original_sg_symbol_H-M 'P 21/c'
_cod_database_code 2004729

loop_
_symmetry_equiv_pos_as_xyz
'x, y, z'
'-x, y+1/2, -z+1/2'
'-x, -y, -z'
'x, -y-1/2, z-1/2'

loop_
_atom_site_aniso_label
_atom_site_aniso_U_11
_atom_site_aniso_U_22
_atom_site_aniso_U_33
_atom_site_aniso_U_12
_atom_site_aniso_U_13
_atom_site_aniso_U_23
Cd1 0.0509(4) 0.0465(4) 0.0489(4) 0.0032(4) 0.0035(3) 0.0057(4)
Br1 0.0695(7) 0.0792(8) 0.0644(7) -0.0070(6) 0.0083(5) 0.0063(6)
P1 0.0425(13) 0.0378(13) 0.0452(13) 0.0001(11) 0.0097(10) -0.0005(11)
S1 0.066(2) 0.056(2) 0.061(2) 0.0088(13) 0.0021(13) -0.0061(13)
S2 0.0571(15) 0.056(2) 0.067(2) 0.0089(13) -0.0117(12) -0.0060(14)
S3 0.070(2) 0.0449(14) 0.0474(14) -0.0044(12) 0.0033(12) -0.0037(11)
S4 0.079(2) 0.059(2) 0.0459(14) -0.0164(14) -0.0067(12) 0.0042(13)
N1 0.056(5) 0.068(6) 0.080(6) 0.016(5) -0.002(5) 0.005(5)
N2 0.078(6) 0.039(4) 0.044(5) -0.009(4) 0.005(4) 0.009(4)
C1 0.045(5) 0.044(5) 0.058(6) 0.001(5) 0.009(5) 0.010(5)
C2 0.056(6) 0.048(6) 0.040(5) 0.003(5) 0.013(4) -0.005(4)
C3 0.059(7) 0.094(10) 0.095(9) 0.021(7) 0.000(7) -0.002(8)
C4 0.109(11) 0.082(10) 0.188(17) 0.033(9) 0.030(11) -0.004(11)
C5 0.074(8) 0.087(9) 0.080(8) 0.028(7) -0.020(7) -0.001(7)
C6 0.080(10) 0.112(12) 0.160(14) 0.003(9) -0.039(9) 0.004(11)
C7 0.110(9) 0.059(7) 0.039(6) -0.005(6) 0.000(6) 0.005(5)
C8 0.098(10) 0.090(9) 0.062(7) -0.016(8) -0.003(6) 0.017(6)
C9 0.097(9) 0.064(7) 0.059(7) -0.009(6) 0.001(6) 0.018(6)
C10 0.118(11) 0.084(9) 0.078(8) -0.030(8) 0.003(8) 0.012(7)
C11 0.039(5) 0.047(5) 0.058(6) -0.004(5) -0.001(5) -0.006(5)
C12 0.054(7) 0.087(8) 0.063(7) -0.002(6) 0.009(5) 0.001(6)
C13 0.053(7) 0.118(10) 0.078(8) 0.004(7) -0.010(6) 0.001(7)
C14 0.042(7) 0.100(10) 0.115(11) 0.004(6) 0.012(8) -0.012(8)
C15 0.064(8) 0.095(10) 0.107(11) -0.001(7) 0.036(7) -0.001(8)
C16 0.055(7) 0.087(8) 0.075(7) 0.000(6) 0.027(6) 0.008(6)
C21 0.037(5) 0.050(6) 0.041(5) -0.003(4) 0.007(4) -0.010(4)
C22 0.070(7) 0.062(7) 0.058(7) -0.004(6) 0.019(6) 0.002(6)
C23 0.083(9) 0.107(10) 0.056(7) -0.013(8) 0.020(6) 0.016(7)
C24 0.087(9) 0.124(12) 0.053(7) -0.029(9) 0.027(7) -0.034(8)
C25 0.075(8) 0.094(10) 0.084(9) 0.003(7) 0.024(7) -0.045(8)
C26 0.055(6) 0.061(7) 0.067(7) -0.004(5) 0.014(5) -0.023(5)
C31 0.051(6) 0.036(5) 0.043(6) 0.000(4) 0.010(4) 0.005(4)
C32 0.087(8) 0.045(6) 0.081(8) -0.007(6) 0.005(6) 0.005(6)
C33 0.087(9) 0.042(7) 0.107(10) -0.005(6) 0.025(8) 0.000(7)
C34 0.093(9) 0.055(8) 0.087(9) 0.011(7) 0.029(7) 0.025(7)
C35 0.089(9) 0.091(10) 0.073(8) 0.007(8) 0.011(7) 0.017(7)
C36 0.079(7) 0.046(6) 0.052(6) 0.000(5) 0.003(6) 0.006(5)
C41 0.043(5) 0.037(5) 0.035(5) 0.004(4) 0.008(4) 0.003(4)
C42 0.053(6) 0.054(6) 0.064(6) 0.002(5) 0.013(5) 0.000(6)
C43 0.099(9) 0.048(6) 0.056(7) 0.008(6) 0.011(6) -0.010(5)
C44 0.092(9) 0.045(6) 0.052(6) -0.005(6) -0.005(6) -0.001(5)
C45 0.069(7) 0.047(6) 0.071(7) -0.012(5) -0.003(6) 0.003(5)
C46 0.056(7) 0.039(6) 0.074(7) 0.001(5) 0.008(5) 0.004(5)

loop_
_atom_site_label
_atom_site_occupancy
_atom_site_fract_x
_atom_site_fract_y
_atom_site_fract_z
_atom_site_U_iso_or_equiv
_atom_site_thermal_displace_type
_atom_site_calc_flag
_atom_site_refinement_flags
_atom_site_type_symbol
Cd1 1 .21941(5) .16902(5) .68054(3) .0488(2) Uani d . Cd
Br1 1 .05975(8) .16172(8) .74647(6) .0708(3) Uani d . Br
P1 1 .7619(2) .1581(2) .54924(12) .0416(6) Uani d . P
S1 1 .3259(2) .0211(2) .67367(13) .0607(7) Uani d . S
S2 1 .3559(2) .1577(2) .78969(14) .0608(7) Uani d . S
S3 1 .1566(2) .1997(2) .54742(12) .0541(6) Uani d . S
S4 1 .2659(2) .3375(2) .63789(12) .0617(7) Uani d . S
N1 1 .4763(6) .0163(6) .7668(5) .068(2) Uani d . N
N2 1 .2001(6) .3731(5) .5083(4) .054(2) Uani d . N
C1 1 .3956(6) .0610(6) .7459(5) .049(2) Uani d . C
C2 1 .2059(6) .3106(6) .5583(4) .047(2) Uani d . C
C3 1 .5090(8) -.0705(9) .7308(6) .083(4) Uani d . C
H3A 1 .5783(8) -.0748(9) .7359(6) .080 Uiso d R H
H3B 1 .4899(8) -.0669(9) .6820(6) .080 Uiso d R H
C4 1 .4655(10) -0.1564(9) .7618(9) .125(6) Uani d . C
H4A 1 .4868(10) -0.2117(9) .7384(9) .080 Uiso d R H
H4B 1 .4854(10) -0.1602(9) .8104(9) .080 Uiso d R H
H4C 1 .3963(10) -0.1523(9) .7561(9) .080 Uiso d R H
C5 1 .5376(8) .0429(9) .8287(6) .081(4) Uani d . C
H5A 1 .5595(8) -.0135(9) .8525(6) .080 Uiso d R H
H5B 1 .4997(8) .0782(9) .8596(6) .080 Uiso d R H
C6 1 .6242(9) .1010(10) .8116(8) .120(5) Uani d . C
H6A 1 .6617(9) .1162(10) .8539(8) .080 Uiso d R H
H6B 1 .6633(9) .0656(10) .7815(8) .080 Uiso d R H
H6C 1 .6028(9) .1582(10) .7887(8) .080 Uiso d R H
C7 1 .1448(8) .3561(7) .4413(5) .069(3) Uani d . C
H7A 1 .1444(8) .2896(7) .4315(5) .080 Uiso d R H
H7B 1 .1765(8) .3874(7) .4049(5) .080 Uiso d R H
C8 1 .0421(8) .3907(9) .4411(6) .084(4) Uani d . C
H8A 1 .0093(8) .3781(9) .3966(6) .080 Uiso d R H
H8B 1 .0096(8) .3587(9) .4768(6) .080 Uiso d R H
H8C 1 .0421(8) .4575(9) .4498(6) .080 Uiso d R H
C9 1 .2426(8) .4680(7) .5165(6) .073(3) Uani d . C
H9A 1 .2438(8) .4863(7) .5646(6) .080 Uiso d R H
H9B 1 .2028(8) .5124(7) .4900(6) .080 Uiso d R H
C10 1 .3434(9) .4714(9) .4925(6) .094(4) Uani d . C
H10A 1 .3688(9) .5342(9) .4986(6) .080 Uiso d R H
H10B 1 .3837(9) .4279(9) .5195(6) .080 Uiso d R H
H10C 1 .3423(9) .4543(9) .4442(6) .080 Uiso d R H
C11 1 .6338(6) .1721(6) .5275(5) .048(2) Uani d . C
C12 1 .5980(7) .1961(8) .4620(6) .068(3) Uani d . C
H12A 1 .6403(7) .2001(8) .4246(6) .080 Uiso d R H
C13 1 .5000(8) .2143(9) .4503(6) .084(4) Uani d . C
H13A 1 .4747(8) .2317(9) .4044(6) .080 Uiso d R H
C14 1 .4395(8) .2079(9) .5028(8) .085(4) Uani d . C
H14A 1 .3719(8) .2215(9) .4942(8) .080 Uiso d R H
C15 1 .4755(8) .1820(9) .5674(8) .087(4) Uani d . C
H15A 1 .4324(8) .1769(9) .6042(8) .080 Uiso d R H
C16 1 .5721(7) .1632(8) .5808(6) .071(3) Uani d . C
H16A 1 .5966(7) .1443(8) .6266(6) .080 Uiso d R H
C21 1 .8274(6) .1422(6) .4725(4) .043(2) Uani d . C
C22 1 .8323(7) .2165(7) .4271(5) .063(3) Uani d . C
H22A 1 .8010(7) .2752(7) .4365(5) .080 Uiso d R H
C23 1 .8825(8) .2066(10) .3673(6) .081(4) Uani d . C
H23A 1 .8844(8) .2576(10) .3345(6) .080 Uiso d R H
C24 1 .9291(9) .1230(12) .3557(6) .087(4) Uani d . C
H24A 1 .9668(9) .1168(12) .3159(6) .080 Uiso d R H
C25 1 .9229(8) .0501(10) .3999(7) .083(4) Uani d . C
H25A 1 .9536(8) -.0087(10) .3900(7) .080 Uiso d R H
C26 1 .8726(7) .0584(7) .4588(5) .060(3) Uani d . C
H26A 1 .8693(7) .0059(7) .4902(5) .080 Uiso d R H
C31 1 .7776(6) .0584(6) .6060(4) .043(2) Uani d . C
C32 1 .7348(8) -.0267(7) .5870(6) .071(3) Uani d . C
H32A 1 .6949(8) -.0315(7) .5444(6) .080 Uiso d R H
C33 1 .7494(9) -0.1048(8) .6294(7) .078(3) Uani d . C
H33A 1 .7198(9) -0.1639(8) .6160(7) .080 Uiso d R H
C34 1 .8054(9) -.0985(8) .6895(7) .077(3) Uani d . C
H34A 1 .8149(9) -0.1533(8) .7185(7) .080 Uiso d R H
C35 1 .8485(9) -.0149(9) .7094(6) .084(3) Uani d . C
H35A 1 .8887(9) -.0113(9) .7519(6) .080 Uiso d R H
C36 1 .8337(7) .0653(7) .6671(5) .059(3) Uani d . C
H36A 1 .8626(7) .1246(7) .6810(5) .080 Uiso d R H
C41 1 .8090(6) .2620(6) .5925(4) .038(2) Uani d . C
C42 1 .7488(7) .3247(7) .6245(5) .056(2) Uani d . C
H42A 1 .6802(7) .3143(7) .6217(5) .080 Uiso d R H
C43 1 .7877(9) .4023(7) .6606(5) .068(3) Uani d . C
H43A 1 .7460(9) .4466(7) .6816(5) .080 Uiso d R H
C44 1 .8872(9) .4155(7) .6660(5) .063(3) Uani d . C
H44A 1 .9142(9) .4683(7) .6918(5) .080 Uiso d R H
C45 1 .9464(8) .3548(7) .6352(5) .063(3) Uani d . C
H45A 1 1.0151(8) .3646(7) .6389(5) .080 Uiso d R H
C46 1 .9065(7) .2771(6) .5976(5) .056(3) Uani d . C
H46A 1 .9484(7) .2344(6) .5752(5) .080 Uiso d R H

loop_
_atom_type_symbol
_atom_type_description
_atom_type_scat_dispersion_real
_atom_type_scat_dispersion_imag
_atom_type_scat_source
C C 0.0033 0.0016 'International Tables Vol C Tables 4.2.6.8 and 6.1.1.4'
H H 0.0000 0.0000 'International Tables Vol C Tables 4.2.6.8 and 6.1.1.4'
Cd Cd -0.8075 1.2024 'International Tables Vol C Tables 4.2.6.8 and 6.1.1.4'
Br Br -0.2901 2.4595 'International Tables Vol C Tables 4.2.6.8 and 6.1.1.4'
S S 0.1246 0.1234 'International Tables Vol C Tables 4.2.6.8 and 6.1.1.4'
P P 0.1023 0.0942 'International Tables Vol C Tables 4.2.6.8 and 6.1.1.4'
N N 0.0061 0.0033 'International Tables Vol C Tables 4.2.6.8 and 6.1.1.4'

loop_
_geom_angle_atom_site_label_1
_geom_angle_atom_site_label_2
_geom_angle_atom_site_label_3
_geom_angle
_geom_angle_publ_flag
S1 Cd1 S4 124.90(9) y
S1 Cd1 Br1 119.87(7) y
S4 Cd1 Br1 114.89(7) y
S1 Cd1 S3 103.46(8) y
S4 Cd1 S3 67.93(7) y
Br1 Cd1 S3 103.78(6) y
S1 Cd1 S2 67.81(8) y
S4 Cd1 S2 97.01(8) y
Br1 Cd1 S2 100.85(7) y
S3 Cd1 S2 154.85(9) y
C31 P1 C41 109.7(4) n
C31 P1 C21 110.8(4) n
C41 P1 C21 107.2(4) n
C31 P1 C11 107.8(4) n
C41 P1 C11 109.8(4) n
C21 P1 C11 111.4(4) n
C1 S1 Cd1 89.1(3) y
C1 S2 Cd1 84.1(3) y
C2 S3 Cd1 86.0(3) y
C2 S4 Cd1 87.9(3) y
C1 N1 C5 123.8(9) n
C1 N1 C3 121.9(9) n
C5 N1 C3 114.2(8) n
C2 N2 C9 122.4(8) n
C2 N2 C7 122.4(8) n
C9 N2 C7 115.0(7) n
N1 C1 S2 121.6(7) y
N1 C1 S1 120.1(7) y
S2 C1 S1 118.3(5) y
N2 C2 S3 121.6(7) y
N2 C2 S4 120.3(7) y
S3 C2 S4 118.1(5) y
N1 C3 C4 109.9(9) n
N1 C5 C6 112.9(10) n
N2 C7 C8 112.6(9) n
N2 C9 C10 111.7(10) n
C12 C11 C16 120.2(9) n
C12 C11 P1 122.0(7) n
C16 C11 P1 117.6(7) n
C11 C12 C13 119.2(10) n
C14 C13 C12 120.9(11) n
C15 C14 C13 119.5(11) n
C14 C15 C16 121.2(11) n
C15 C16 C11 119.0(11) n
C22 C21 C26 119.7(8) n
C22 C21 P1 118.5(7) n
C26 C21 P1 121.8(7) n
C21 C22 C23 119.9(10) n
C24 C23 C22 119.2(11) n
C25 C24 C23 120.5(11) n
C24 C25 C26 120.9(12) n
C25 C26 C21 119.6(11) n
C36 C31 C32 119.9(9) n
C36 C31 P1 120.5(7) n
C32 C31 P1 119.6(7) n
C33 C32 C31 119.9(11) n
C34 C33 C32 120.4(11) n
C33 C34 C35 120.8(11) n
C34 C35 C36 119.5(11) n
C31 C36 C35 119.5(10) n
C46 C41 C42 119.3(8) n
C46 C41 P1 119.3(7) n
C42 C41 P1 121.3(7) n
C43 C42 C41 120.1(9) n
C44 C43 C42 119.6(10) n
C45 C44 C43 120.7(10) n
C44 C45 C46 119.5(10) n
C41 C46 C45 120.7(9) n

loop_
_geom_bond_atom_site_label_1
_geom_bond_atom_site_label_2
_geom_bond_distance
_geom_bond_publ_flag
Cd1 S1 2.571(3) y
Cd1 S4 2.617(3) y
Cd1 Br1 2.6260(13) y
Cd1 S3 2.685(3) y
Cd1 S2 2.736(2) y
P1 C31 1.789(8) n
P1 C41 1.792(8) n
P1 C21 1.799(8) n
P1 C11 1.808(8) n
S1 C1 1.734(9) y
S2 C1 1.717(9) y
S3 C2 1.721(9) y
S4 C2 1.735(9) y
N1 C1 1.323(11) y
N1 C5 1.465(13) n
N1 C3 1.496(13) n
N2 C2 1.306(11) y
N2 C9 1.471(12) n
N2 C7 1.476(11) n
C3 C4 1.50(2) n
C5 C6 1.51(2) n
C7 C8 1.504(14) n
C9 C10 1.502(15) n
C11 C12 1.365(13) n
C11 C16 1.385(13) n
C12 C13 1.386(14) n
C13 C14 1.36(2) n
C14 C15 1.36(2) n
C15 C16 1.373(15) n
C21 C22 1.372(12) n
C21 C26 1.376(12) n
C22 C23 1.392(14) n
C23 C24 1.37(2) n
C24 C25 1.34(2) n
C25 C26 1.375(14) n
C31 C36 1.369(12) n
C31 C32 1.382(13) n
C32 C33 1.381(14) n
C33 C34 1.35(2) n
C34 C35 1.37(2) n
C35 C36 1.403(14) n
C41 C46 1.365(12) n
C41 C42 1.391(12) n
C42 C43 1.389(13) n
C43 C44 1.389(14) n
C44 C45 1.352(14) n
C45 C46 1.410(13) n

loop_
_geom_torsion_atom_site_label_1
_geom_torsion_atom_site_label_2
_geom_torsion_atom_site_label_3
_geom_torsion_atom_site_label_4
_geom_torsion
_geom_torsion_publ_flag
S4 Cd1 S1 C1 77.9(3) n
Br1 Cd1 S1 C1 -95.0(3) n
S3 Cd1 S1 C1 150.2(3) n
S2 Cd1 S1 C1 -5.0(3) n
S1 Cd1 S2 C1 5.1(3) n
S4 Cd1 S2 C1 -119.9(3) n
Br1 Cd1 S2 C1 123.0(3) n
S3 Cd1 S2 C1 -68.8(4) n
S1 Cd1 S3 C2 -123.9(3) n
S4 Cd1 S3 C2 -1.4(3) n
Br1 Cd1 S3 C2 110.2(3) n
S2 Cd1 S3 C2 -57.8(4) n
S1 Cd1 S4 C2 92.7(3) n
Br1 Cd1 S4 C2 -94.1(3) n
S3 Cd1 S4 C2 1.4(3) n
S2 Cd1 S4 C2 160.5(3) n
C5 N1 C1 S2 1.4(14) n
C3 N1 C1 S2 177.2(8) n
C5 N1 C1 S1 -177.6(8) n
C3 N1 C1 S1 -1.7(13) n
Cd1 S2 C1 N1 173.2(8) n
Cd1 S2 C1 S1 -7.9(5) n
Cd1 S1 C1 N1 -172.7(7) n
Cd1 S1 C1 S2 8.4(5) n
C9 N2 C2 S3 -179.4(7) n
C7 N2 C2 S3 4.9(13) n
C9 N2 C2 S4 -0.4(13) n
C7 N2 C2 S4 -176.0(7) n
Cd1 S3 C2 N2 -178.7(7) n
Cd1 S3 C2 S4 2.2(5) n
Cd1 S4 C2 N2 178.6(7) n
Cd1 S4 C2 S3 -2.3(5) n
C1 N1 C3 C4 -88.1(13) n
C5 N1 C3 C4 88.1(12) n
C1 N1 C5 C6 -99.5(12) n
C3 N1 C5 C6 84.4(12) n
C2 N2 C7 C8 92.0(11) n
C9 N2 C7 C8 -83.9(11) n
C2 N2 C9 C10 92.7(11) n
C7 N2 C9 C10 -91.3(11) n
C31 P1 C11 C12 -140.1(8) n
C41 P1 C11 C12 100.4(9) n
C21 P1 C11 C12 -18.3(10) n
C31 P1 C11 C16 43.6(9) n
C41 P1 C11 C16 -75.9(9) n
C21 P1 C11 C16 165.5(8) n
C16 C11 C12 C13 2.1(16) n
P1 C11 C12 C13 -174.0(8) n
C11 C12 C13 C14 -0.5(18) n
C12 C13 C14 C15 -1.(2) n
C13 C14 C15 C16 1.(2) n
C14 C15 C16 C11 0.8(18) n
C12 C11 C16 C15 -2.3(16) n
P1 C11 C16 C15 174.0(9) n
C31 P1 C21 C22 -172.7(7) n
C41 P1 C21 C22 -52.9(8) n
C11 P1 C21 C22 67.3(8) n
C31 P1 C21 C26 6.9(9) n
C41 P1 C21 C26 126.7(7) n
C11 P1 C21 C26 -113.1(8) n
C26 C21 C22 C23 0.3(15) n
P1 C21 C22 C23 179.9(8) n
C21 C22 C23 C24 -2.0(16) n
C22 C23 C24 C25 2.9(18) n
C23 C24 C25 C26 -2.2(19) n
C24 C25 C26 C21 0.5(17) n
C22 C21 C26 C25 0.4(14) n
P1 C21 C26 C25 -179.1(8) n
C41 P1 C31 C36 -10.5(9) n
C21 P1 C31 C36 107.7(8) n
C11 P1 C31 C36 -130.1(8) n
C41 P1 C31 C32 171.2(8) n
C21 P1 C31 C32 -70.6(9) n
C11 P1 C31 C32 51.6(9) n
C36 C31 C32 C33 -0.7(16) n
P1 C31 C32 C33 177.7(8) n
C31 C32 C33 C34 0.1(17) n
C32 C33 C34 C35 -0.1(18) n
C33 C34 C35 C36 0.6(18) n
C32 C31 C36 C35 1.1(15) n
P1 C31 C36 C35 -177.2(8) n
C34 C35 C36 C31 -1.1(16) n
C31 P1 C41 C46 78.4(8) n
C21 P1 C41 C46 -42.0(8) n
C11 P1 C41 C46 -163.3(7) n
C31 P1 C41 C42 -97.9(8) n
C21 P1 C41 C42 141.7(7) n
C11 P1 C41 C42 20.5(8) n
C46 C41 C42 C43 0.6(13) n
P1 C41 C42 C43 176.9(7) n
C41 C42 C43 C44 -1.5(14) n
C42 C43 C44 C45 1.3(15) n
C43 C44 C45 C46 -0.2(15) n
C42 C41 C46 C45 0.6(13) n
P1 C41 C46 C45 -175.8(7) n
C44 C45 C46 C41 -0.8(14) n
